data_8104404
loop_
_publ_author_name
'Asbrand, M.'
'Eisenmann, B.'

_publ_section_title
;
 Crystal structure of tetrarubidium monostannidohexaantimonide
;
_journal_name_full 'Zeitschrift fuer Kristallographie (149,1979-)'
_journal_page_first 309
_journal_page_last 310
_journal_volume 198
_journal_year 1992
_chemical_formula_sum 'Rb4 Sb6 Sn'
_chemical_name_systematic 'Rb4 Sn Sb6'
_space_group_IT_number 147
_symmetry_space_group_name_Hall '-P 3'
_symmetry_space_group_name_H-M 'P -3'
_cell_angle_alpha 90
_cell_angle_beta 90
_cell_angle_gamma 120
_cell_formula_units_Z 6
_cell_length_a 14.92
_cell_length_b 14.92
_cell_length_c 14.426
_cell_volume 2781.085
_citation_journal_id_ASTM ZEKRDZ
_cod_data_source_file Asbrand_ZEKRDZ_1992_1493.cif
_cod_data_source_block Rb4Sb6Sn1
_cod_original_formula_sum 'Rb4 Sb6 Sn1'
_cod_database_code 8104404

loop_
_symmetry_equiv_pos_as_xyz
x,y,z
-y,x-y,z
-x+y,-x,z
-x,-y,-z
y,-x+y,-z
x-y,x,-z

loop_
_atom_site_label
_atom_site_type_symbol
_atom_site_fract_x
_atom_site_fract_y
_atom_site_fract_z
_atom_site_occupancy
_atom_site_U_iso_or_equiv
Sn1 Sn 0.44959 0.48275 0.23332 1 0.0
Rb7 Rb 0.3333 0.6667 0.1879 1 0.0
Sb5 Sb 0.33909 0.17718 0.32759 1 0.0
Rb1 Rb 0.3333 0.6667 0.49319 1 0.0
Sb2 Sb 0.28046 0.44054 0.34565 1 0.0
Rb4 Rb 0.30041 0.50056 -0.10716 1 0.0
Sb3 Sb 0.35784 0.36167 0.07875 1 0.0
Sb1 Sb 0.52147 0.3625 0.3173 1 0.0
Sb4 Sb 0.22604 0.17414 0.16302 1 0.0
Rb5 Rb 0 0 0 1 0.0
Sb6 Sb 0.17483 0.22544 0.34502 1 0.0
Rb6 Rb 0 0 0.5 1 0.0
Rb2 Rb 0.38705 0.35733 0.54794 1 0.0
Rb3 Rb 0.3276 0.23833 -0.14835 1 0.0
